data_4115976
loop_
_publ_author_name
'Caryn C. Borg-Breen'
'Maria T. Bautista'
'Cynthia K. Schauer'
'Peter S. White'

_publ_section_title
;
 Synthesis of the Bifunctional Phosphinidene Cluster, Fe3(CO)9(\m3-PH)2,
 and a Systematic Study of the Reactivity of the Cluster-Bound P-H
 Functional Group
;
_journal_name_full 'Journal of the American Chemical Society'
_journal_page_first 3952
_journal_page_last 3962
_journal_paper_doi 10.1021/ja993811f
_journal_volume 122
_journal_year 2000
_chemical_formula_moiety 'C15 H8 Fe3 N2 O9 P2'
_chemical_formula_sum 'C15 H8 Fe3 N2 O9 P2'
_chemical_formula_weight 589.72
_chemical_name_systematic ?
_space_group_IT_number 14
_symmetry_cell_setting monoclinic
_symmetry_space_group_name_Hall '-P 2ybc'
_symmetry_space_group_name_H-M 'P 1 21/c 1'
_cell_angle_alpha 90.0
_cell_angle_beta 99.906(1)
_cell_angle_gamma 90.0
_cell_formula_units_Z 4
_cell_length_a 11.7382(5)
_cell_length_b 9.7384(4)
_cell_length_c 18.6132(8)
_cell_measurement_reflns_used 8192
_cell_measurement_temperature 193
_cell_measurement_theta_max 25.00
_cell_measurement_theta_min 1.50
_cell_volume 2095.98(15)
_computing_cell_refinement 'Bruker SAINT'
_computing_data_collection 'Bruker SMART'
_computing_data_reduction 'Bruker SAINT/NRCVAX DATRD2'
_computing_molecular_graphics NRCVAX
_computing_publication_material 'NRCVAX TABLES Jan 94 Version'
_computing_structure_refinement 'NRCVAX LSTSQ'
_computing_structure_solution 'NRCVAX SOLVER'
_diffrn_ambient_temperature 193
_diffrn_measurement_device 'Bruker SMART 1K  '
_diffrn_measurement_method 'Omega scan    '
_diffrn_radiation_monochromator graphite
_diffrn_radiation_source 'xray tube'
_diffrn_radiation_type 'Molybdenum K\a'
_diffrn_radiation_wavelength 0.70930
_diffrn_reflns_av_R_equivalents 0.023
_diffrn_reflns_limit_h_max 16
_diffrn_reflns_limit_h_min -16
_diffrn_reflns_limit_k_max 13
_diffrn_reflns_limit_k_min 0
_diffrn_reflns_limit_l_max 25
_diffrn_reflns_limit_l_min 0
_diffrn_reflns_number 23774
_diffrn_reflns_theta_max 30.00
_diffrn_reflns_theta_min 0.00
_exptl_absorpt_coefficient_mu 2.25
_exptl_absorpt_correction_T_max 1.279
_exptl_absorpt_correction_T_min .806
_exptl_absorpt_correction_type SADABS
_exptl_crystal_density_diffrn 1.869
_exptl_crystal_F_000 1173.77
_exptl_crystal_size_max 0.30
_exptl_crystal_size_mid 0.30
_exptl_crystal_size_min 0.25
_refine_diff_density_max 0.35
_refine_diff_density_min -0.28
_refine_ls_extinction_coef 0.429(193)
_refine_ls_extinction_method Larson
_refine_ls_goodness_of_fit_obs 2.66
_refine_ls_matrix_type full
_refine_ls_number_parameters 281
_refine_ls_number_reflns 5615
_refine_ls_R_factor_all 0.027
_refine_ls_R_factor_obs 0.023
_refine_ls_shift/esd_max 0.001
_refine_ls_structure_factor_coef F
_refine_ls_weighting_details 'w = 1/\s^2^(F)'
_refine_ls_weighting_scheme calc
_refine_ls_wR_factor_all 0.030
_refine_ls_wR_factor_obs 0.029
_reflns_number_observed 5623
_reflns_number_total 6048
_reflns_observed_criterion 'Inet > 3.0\s(Inet)'
_cod_data_source_file ja993811f_1.cif
_cod_data_source_block c98003
_cod_depositor_comments
;
The following automatic conversions were performed:

'_refine_ls_weighting_scheme' value '1/\s^2^(F)' was changed to
'calc'. New tag '_refine_ls_weighting_details' was created. The value
of the new tag was set to 'w = 1/\s^2^(F)'.

Automatic conversion script
Id: cif_fix_values 3143 2015-03-26 13:38:13Z robertas 
;
_cod_original_sg_symbol_H-M 'P 21/c'
_cod_database_code 4115976

loop_
_symmetry_equiv_pos_as_xyz
x,y,z
-x,-y,-z
-x,1/2+y,1/2-z
x,1/2-y,1/2+z

loop_
_atom_site_aniso_label
_atom_site_aniso_U_11
_atom_site_aniso_U_22
_atom_site_aniso_U_33
_atom_site_aniso_U_12
_atom_site_aniso_U_13
_atom_site_aniso_U_23
_atom_site_aniso_type_symbol
Fe1 0.01650(9) 0.01877(10) 0.01557(10) -0.00005(7) 0.00346(7) -0.00060(7) Fe
Fe2 0.01676(9) 0.01847(11) 0.01817(10) 0.00186(7) 0.00339(7) 0.00033(7) Fe
Fe3 0.02047(10) 0.01594(10) 0.02185(10) -0.00179(7) 0.00640(8) -0.00164(7) Fe
P1 0.01530(15) 0.02117(18) 0.01929(17) -0.00143(13) 0.00408(13) -0.00006(14) P
P2 0.01544(15) 0.01641(17) 0.01696(16) 0.00004(12) 0.00457(12) -0.00046(12) P
C1 0.0174(6) 0.0323(8) 0.0240(7) -0.0035(6) 0.0049(5) 0.0017(6) C
C2 0.0207(6) 0.0349(9) 0.0297(8) -0.0042(6) 0.0019(6) 0.0001(6) C
C3 0.0228(7) 0.0256(8) 0.0324(8) 0.0003(6) 0.0008(6) -0.0049(6) C
N4 0.0245(7) 0.0379(8) 0.0545(9) -0.0027(6) 0.0023(6) -0.0061(7) n
C5 0.0184(6) 0.0224(7) 0.0211(6) -0.0011(5) 0.0068(5) -0.0001(5) C
C6 0.0285(7) 0.0235(7) 0.0258(7) 0.0002(6) 0.0126(6) 0.0020(6) C
C7 0.0296(7) 0.0310(8) 0.0198(7) 0.0073(6) 0.0088(6) 0.0043(6) C
N8 0.0490(9) 0.0359(8) 0.0304(7) 0.0069(7) 0.0072(6) -0.0041(6) n
C11 0.0260(7) 0.0310(8) 0.0184(7) 0.0001(6) 0.0032(5) 0.0001(6) C
O11 0.0226(5) 0.0661(9) 0.0339(6) -0.0025(6) -0.0026(5) 0.0029(6) O
C12 0.0237(7) 0.0279(8) 0.0237(7) 0.0001(6) 0.0022(6) -0.0023(6) C
O12 0.0477(7) 0.0337(7) 0.0382(7) 0.0055(6) 0.0048(6) -0.0150(5) O
C13 0.0300(7) 0.0292(8) 0.0244(7) -0.0011(6) 0.0055(6) 0.0001(6) C
O13 0.0596(9) 0.0446(8) 0.0385(7) -0.0065(6) 0.0191(6) 0.0135(6) O
C21 0.0228(7) 0.0313(8) 0.0261(7) 0.0020(6) 0.0064(6) 0.0019(6) C
O21 0.0411(7) 0.0650(9) 0.0230(6) -0.0006(6) -0.0005(5) -0.0057(6) O
C22 0.0239(7) 0.0231(7) 0.0211(7) 0.0042(6) 0.0025(5) -0.0003(5) C
O22 0.0392(6) 0.0270(6) 0.0388(7) -0.0068(5) 0.0062(5) 0.0038(5) O
C23 0.0228(7) 0.0248(8) 0.0250(7) 0.0007(6) 0.0017(6) -0.0013(6) C
O23 0.0295(6) 0.0435(7) 0.0439(7) 0.0091(5) 0.0111(5) -0.0105(6) O
C31 0.0322(8) 0.0272(8) 0.0327(8) -0.0078(6) 0.0079(7) -0.0064(7) C
O31 0.0624(9) 0.0610(10) 0.0339(7) -0.0227(7) 0.0029(6) -0.0175(6) O
C32 0.0323(8) 0.0209(7) 0.0289(8) 0.0005(6) 0.0121(6) 0.0019(6) C
O32 0.0333(6) 0.0422(7) 0.0564(8) 0.0143(6) 0.0160(6) 0.0132(6) O
C33 0.0351(8) 0.0245(8) 0.0377(9) -0.0008(7) 0.0155(7) -0.0026(7) C
O33 0.0658(9) 0.0322(7) 0.0662(9) -0.0104(7) 0.0361(8) 0.0070(6) O

loop_
_atom_site_label
_atom_site_fract_x
_atom_site_fract_y
_atom_site_fract_z
_atom_site_U_iso_or_equiv
_atom_site_thermal_displace_type
_atom_site_type_symbol
Fe1 0.720060(16) 0.683423(20) 0.022681(10) 0.01686(9) Uij Fe
Fe2 0.829082(16) 0.545805(20) 0.141976(10) 0.01775(9) Uij Fe
Fe3 0.737127(16) 0.894526(20) 0.118777(10) 0.01909(10) Uij Fe
P1 0.87389(3) 0.74937(4) 0.100981(19) 0.01846(17) Uij P
P2 0.67760(3) 0.68327(3) 0.135461(18) 0.01606(15) Uij P
C1 1.02042(12) 0.79599(16) 0.08697(8) 0.0244(7) Uij C
C2 1.10495(12) 0.77109(17) 0.15804(8) 0.0287(7) Uij C
C3 1.22261(12) 0.82022(15) 0.15645(9) 0.0274(7) Uij C
N4 1.31506(12) 0.85643(16) 0.15827(9) 0.0395(8) Uij n
C5 0.53547(11) 0.63559(15) 0.15666(7) 0.0202(6) Uij C
C6 0.53212(13) 0.61993(15) 0.23848(8) 0.0250(7) Uij C
C7 0.56378(13) 0.74525(17) 0.28102(8) 0.0263(7) Uij C
N8 0.58944(14) 0.84110(15) 0.31508(8) 0.0384(8) Uij n
C11 0.56641(13) 0.68233(16) -0.00886(8) 0.0252(7) Uij C
O11 0.46851(9) 0.67989(14) -0.02693(6) 0.0417(7) Uij O
C12 0.74816(12) 0.52385(16) -0.01828(8) 0.0253(7) Uij C
O12 0.76382(11) 0.42508(12) -0.04802(7) 0.0402(6) Uij O
C13 0.76449(13) 0.79133(16) -0.04603(8) 0.0278(7) Uij C
O13 0.79678(12) 0.86017(14) -0.08784(7) 0.0463(7) Uij O
C21 0.89814(12) 0.57799(16) 0.23309(8) 0.0265(7) Uij C
O21 0.94457(11) 0.60354(14) 0.29081(6) 0.0437(7) Uij O
C22 0.74908(12) 0.38937(15) 0.15431(8) 0.0228(6) Uij C
O22 0.70233(10) 0.29149(11) 0.16506(6) 0.0351(6) Uij O
C23 0.94250(12) 0.45505(15) 0.10621(8) 0.0245(7) Uij C
O23 1.01250(10) 0.39964(13) 0.08183(7) 0.0384(6) Uij O
C31 0.78549(14) 0.94082(16) 0.21104(9) 0.0304(7) Uij C
O31 0.82051(12) 0.96721(15) 0.27062(7) 0.0530(8) Uij O
C32 0.59229(13) 0.96775(15) 0.10127(8) 0.0265(7) Uij C
O32 0.50293(10) 1.01453(13) 0.08962(7) 0.0430(7) Uij O
C33 0.79878(14) 1.03428(16) 0.07441(9) 0.0313(8) Uij C
O33 0.83955(13) 1.12216(14) 0.04734(8) 0.0518(8) Uij O
H1a 1.023 0.891 0.075 0.0346 Uiso H
H1b 1.042 0.742 0.048 0.0346 Uiso H
H2a 1.109 0.674 0.167 0.0384 Uiso H
H2b 1.076 0.816 0.197 0.0384 Uiso H
H5a 0.515 0.548 0.134 0.0306 Uiso H
H5b 0.480 0.703 0.136 0.0306 Uiso H
H6a 0.584 0.548 0.258 0.0359 Uiso H
H6b 0.455 0.596 0.244 0.0359 Uiso H

loop_
_atom_type_symbol
_atom_type_scat_dispersion_real
_atom_type_scat_dispersion_imag
_atom_type_scat_source
Fe 0.346 0.844 'International Tables Vol. IV Table 2.2B'
P 0.102 0.094 'International Tables Vol. IV Table 2.2B'
C 0.003 0.002 'International Tables Vol. IV Table 2.2B'
H 0.000 0.000 'International Tables Vol. IV Table 2.2B'
N 0.006 0.003 'International Tables Vol. IV Table 2.2B'
O 0.011 0.006 'International Tables Vol. IV Table 2.2B'

loop_
_geom_angle_atom_site_label_1
_geom_angle_atom_site_label_2
_geom_angle_atom_site_label_3
_geom_angle
P1 Fe1 P2 70.768(14)
P1 Fe1 C11 151.19(5)
P1 Fe1 C12 110.12(5)
P1 Fe1 C13 89.72(5)
P2 Fe1 C11 86.19(5)
P2 Fe1 C12 119.12(5)
P2 Fe1 C13 143.58(5)
C11 Fe1 C12 95.97(7)
C11 Fe1 C13 99.69(7)
C12 Fe1 C13 96.16(7)
P1 Fe2 P2 71.123(14)
P1 Fe2 C21 94.27(5)
P1 Fe2 C22 161.16(4)
P1 Fe2 C23 94.39(5)
P2 Fe2 C21 100.13(5)
P2 Fe2 C22 94.93(4)
P2 Fe2 C23 155.08(5)
C21 Fe2 C22 100.80(7)
C21 Fe2 C23 101.11(6)
C22 Fe2 C23 93.75(7)
P1 Fe3 P2 71.379(14)
P1 Fe3 C31 100.86(6)
P1 Fe3 C32 154.85(5)
P1 Fe3 C33 93.16(5)
P2 Fe3 C31 99.03(5)
P2 Fe3 C32 94.68(5)
P2 Fe3 C33 157.82(5)
C31 Fe3 C32 101.98(7)
C31 Fe3 C33 99.47(7)
C32 Fe3 C33 93.34(7)
Fe1 P1 Fe2 75.661(13)
Fe1 P1 Fe3 75.661(13)
Fe1 P1 C1 130.94(5)
Fe2 P1 Fe3 107.402(16)
Fe2 P1 C1 123.47(5)
Fe3 P1 C1 125.81(5)
Fe1 P2 Fe2 75.251(13)
Fe1 P2 Fe3 74.997(13)
Fe1 P2 C5 123.90(5)
Fe2 P2 Fe3 107.470(16)
Fe2 P2 C5 125.86(5)
Fe3 P2 C5 125.82(5)
P1 C1 C2 108.74(10)
C1 C2 C3 113.81(13)
C2 C3 N4 177.03(17)
P2 C5 C6 114.60(9)
C5 C6 C7 113.86(12)
C6 C7 N8 178.72(16)
Fe1 C11 O11 177.94(13)
Fe1 C12 O12 176.28(13)
Fe1 C13 O13 177.30(14)
Fe2 C21 O21 177.17(14)
Fe2 C22 O22 176.86(13)
Fe2 C23 O23 178.03(13)
Fe3 C31 O31 177.19(16)
Fe3 C32 O32 178.93(14)
Fe3 C33 O33 178.71(16)

loop_
_geom_bond_atom_site_label_1
_geom_bond_atom_site_label_2
_geom_bond_distance
Fe1 P1 2.2116(4)
Fe1 P2 2.2394(4)
Fe1 C11 1.7981(15)
Fe1 C12 1.7865(15)
Fe1 C13 1.8004(16)
Fe2 P1 2.2196(4)
Fe2 P2 2.2123(4)
Fe2 C21 1.7772(15)
Fe2 C22 1.8247(15)
Fe2 C23 1.8170(15)
Fe3 P1 2.2064(4)
Fe3 P2 2.2118(4)
Fe3 C31 1.7717(16)
Fe3 C32 1.8206(16)
Fe3 C33 1.8065(16)
P1 C1 1.8404(14)
P2 C5 1.8388(14)
C1 C2 1.5302(20)
C2 C3 1.4668(21)
C3 N4 1.1359(20)
C5 C6 1.5378(20)
C6 C7 1.4674(22)
C7 N8 1.1394(22)
C11 O11 1.1408(18)
C12 O12 1.1404(19)
C13 O13 1.1403(20)
C21 O21 1.1454(18)
C22 O22 1.1347(19)
C23 O23 1.1405(19)
C31 O31 1.1437(20)
C32 O32 1.1299(19)
C33 O33 1.1395(20)
